data_4075333
loop_
_publ_author_name
'Buil, Mar\'ia L.'
'Esteruelas, Miguel A.'
'Goni, Eva'
'Oliv\'an, Montserrat'
'O\~nate, Enrique'

_publ_section_title
;
 Displacement of Phenyl and Styryl Ligands by Benzophenone Imine and
 2-Vinylpyridine on Ruthenium and Osmium
;
_journal_issue 12
_journal_name_full Organometallics
_journal_page_first 3076
_journal_paper_doi 10.1021/om060222r
_journal_volume 25
_journal_year 2006
_chemical_formula_sum 'C35.25 H58 Cl N O P2 Ru'
_chemical_formula_weight 710.29
_chemical_name_systematic
; 
 ? 
;
_space_group_IT_number 4
_symmetry_cell_setting monoclinic
_symmetry_space_group_name_Hall 'P 2yb'
_symmetry_space_group_name_H-M 'P 1 21 1'
_atom_sites_solution_hydrogens geom
_atom_sites_solution_primary direct
_atom_sites_solution_secondary difmap
_audit_creation_method SHELXL-97
_cell_angle_alpha 90.00
_cell_angle_beta 110.208(3)
_cell_angle_gamma 90.00
_cell_formula_units_Z 4
_cell_length_a 19.639(4)
_cell_length_b 9.7366(17)
_cell_length_c 20.438(4)
_cell_measurement_reflns_used 892
_cell_measurement_temperature 100(2)
_cell_measurement_theta_max 21
_cell_measurement_theta_min 2
_cell_volume 3667.5(12)
_computing_cell_refinement 'SAINT+ v. 6.1 (Bruker AXS, 2000)'
_computing_data_collection 'SMART v. 5.625 (Bruker AXS, 2000)'
_computing_data_reduction 'SAINT+ v. 6.1 (Bruker AXS, 2000)'
_computing_molecular_graphics 'XP, SHELXTL v. 6.1 (Bruker, 2000)'
_computing_publication_material 'XCIF, SHELXTL v. 6.1 (Bruker, 2000)'
_computing_structure_refinement 'SHELXL-97 (Sheldrick, 1997)'
_computing_structure_solution 'SHELXS-97 (Sheldrick, 1990)'
_diffrn_ambient_temperature 100(2)
_diffrn_detector_area_resol_mean 8.26
_diffrn_measured_fraction_theta_full 0.998
_diffrn_measured_fraction_theta_max 0.938
_diffrn_measurement_device_type 'Bruker SMART APEX CCD system'
_diffrn_measurement_method '\w rotations with narrow frames'
_diffrn_radiation_monochromator graphite
_diffrn_radiation_source 'fine-focus sealed tube'
_diffrn_radiation_type MoK\a
_diffrn_radiation_wavelength 0.71073
_diffrn_reflns_av_R_equivalents 0.0541
_diffrn_reflns_av_sigmaI/netI 0.1015
_diffrn_reflns_limit_h_max 26
_diffrn_reflns_limit_h_min -26
_diffrn_reflns_limit_k_max 13
_diffrn_reflns_limit_k_min -13
_diffrn_reflns_limit_l_max 27
_diffrn_reflns_limit_l_min -26
_diffrn_reflns_number 45835
_diffrn_reflns_theta_full 27.50
_diffrn_reflns_theta_max 28.91
_diffrn_reflns_theta_min 1.24
_diffrn_standards_decay_% 'no decay'
_exptl_absorpt_coefficient_mu 0.614
_exptl_absorpt_correction_T_max 0.941
_exptl_absorpt_correction_T_min 0.765
_exptl_absorpt_correction_type multi-scan
_exptl_absorpt_process_details
;
Absorption correction performed with SADABS program. This is based on the
method of Blessing: Blessing, R. H., Acta Crystallogr., Sect. A 1995, 51, 33.

SADABS: Area-Detector Absorption Correction. Bruker-AXS 
within SAINT+ package, v. 6.1 (2000).
;
_exptl_crystal_colour yellow
_exptl_crystal_density_diffrn 1.286
_exptl_crystal_density_method 'not measured'
_exptl_crystal_description prism
_exptl_crystal_F_000 1502
_exptl_crystal_size_max 0.46
_exptl_crystal_size_mid 0.10
_exptl_crystal_size_min 0.10
_refine_diff_density_max 1.072
_refine_diff_density_min -0.537
_refine_diff_density_rms 0.107
_refine_ls_abs_structure_details 'Flack H D (1983), Acta Cryst. A39, 876-881'
_refine_ls_abs_structure_Flack 0.36(4)
_refine_ls_extinction_method none
_refine_ls_goodness_of_fit_ref 0.995
_refine_ls_hydrogen_treatment mixed
_refine_ls_matrix_type full
_refine_ls_number_parameters 663
_refine_ls_number_reflns 17649
_refine_ls_number_restraints 12
_refine_ls_restrained_S_all 1.007
_refine_ls_R_factor_all 0.0813
_refine_ls_R_factor_gt 0.0579
_refine_ls_shift/su_max 0.040
_refine_ls_shift/su_mean 0.001
_refine_ls_structure_factor_coef Fsqd
_refine_ls_weighting_details 'calc w=1/[\s^2^(Fo^2^)+(0.0559P)^2^+0.0000P] where P=(Fo^2^+2Fc^2^)/3'
_refine_ls_weighting_scheme calc
_refine_ls_wR_factor_gt 0.1279
_refine_ls_wR_factor_ref 0.1368
_reflns_number_gt 13392
_reflns_number_total 17649
_reflns_threshold_expression >2sigma(I)
_cod_data_source_file om060222rsi20060309_124126.cif
_cod_data_source_block mae183as
_cod_original_cell_volume 3667.6(11)
_cod_original_sg_symbol_H-M P2(1)
_cod_database_code 4075333

loop_
_symmetry_equiv_pos_as_xyz
'x, y, z'
'-x, y+1/2, -z'

loop_
_atom_site_label
_atom_site_type_symbol
_atom_site_fract_x
_atom_site_fract_y
_atom_site_fract_z
_atom_site_U_iso_or_equiv
_atom_site_adp_type
_atom_site_occupancy
_atom_site_symmetry_multiplicity
_atom_site_calc_flag
_atom_site_refinement_flags
Ru1 Ru 0.92081(2) 0.41166(4) 0.17014(2) 0.02130(11) Uani 1 1 d .
P1 P 0.81888(8) 0.25798(18) 0.12117(9) 0.0241(4) Uani 1 1 d .
P2 P 1.03101(8) 0.54180(18) 0.22754(9) 0.0244(4) Uani 1 1 d .
Cl1 Cl 0.99991(8) 0.20289(16) 0.18696(8) 0.0251(3) Uani 1 1 d .
O1 O 0.8885(2) 0.4331(6) 0.3012(2) 0.0352(12) Uani 1 1 d .
N1 N 0.9322(2) 0.4519(5) 0.0706(3) 0.0231(13) Uani 1 1 d .
C1 C 0.9723(3) 0.3812(7) 0.0388(3) 0.0318(17) Uani 1 1 d .
H1 H 0.9987 0.3028 0.0616 0.038 Uiso 1 1 calc R
C2 C 0.9759(3) 0.4191(10) -0.0249(3) 0.0372(16) Uani 1 1 d .
H2 H 1.0041 0.3675 -0.0457 0.045 Uiso 1 1 calc R
C3 C 0.9385(4) 0.5315(9) -0.0573(4) 0.045(2) Uani 1 1 d .
H3 H 0.9398 0.5584 -0.1015 0.053 Uiso 1 1 calc R
C4 C 0.8998(3) 0.6044(8) -0.0272(3) 0.0369(18) Uani 1 1 d .
H4 H 0.8750 0.6844 -0.0499 0.044 Uiso 1 1 calc R
C5 C 0.8947(3) 0.5653(7) 0.0381(3) 0.0323(17) Uani 1 1 d .
C6 C 0.8529(3) 0.6295(9) 0.0731(3) 0.0313(14) Uani 1 1 d D
H6 H 0.818(2) 0.696(4) 0.048(2) 0.017(15) Uiso 1 1 d D
C7 C 0.8573(3) 0.5767(7) 0.1352(4) 0.0318(17) Uani 1 1 d .
H7 H 0.823(3) 0.620(6) 0.154(3) 0.015(14) Uiso 1 1 d .
C8 C 0.9027(3) 0.4172(9) 0.2506(3) 0.0282(13) Uani 1 1 d .
C9 C 0.7294(3) 0.3356(8) 0.1151(4) 0.0339(16) Uani 1 1 d .
H9 H 0.7297 0.4308 0.0968 0.041 Uiso 1 1 calc R
C10 C 0.6611(3) 0.2684(7) 0.0662(4) 0.0336(15) Uani 1 1 d .
H10A H 0.6608 0.1710 0.0782 0.050 Uiso 1 1 calc R
H10B H 0.6599 0.2770 0.0180 0.050 Uiso 1 1 calc R
H10C H 0.6185 0.3137 0.0708 0.050 Uiso 1 1 calc R
C11 C 0.7213(4) 0.3528(9) 0.1866(4) 0.0444(19) Uani 1 1 d .
H11A H 0.6789 0.4102 0.1819 0.067 Uiso 1 1 calc R
H11B H 0.7649 0.3968 0.2188 0.067 Uiso 1 1 calc R
H11C H 0.7149 0.2625 0.2048 0.067 Uiso 1 1 calc R
C12 C 0.8319(3) 0.0906(7) 0.1693(3) 0.0283(15) Uani 1 1 d .
H12 H 0.8719 0.0436 0.1581 0.034 Uiso 1 1 calc R
C13 C 0.7672(3) -0.0096(7) 0.1439(4) 0.0349(17) Uani 1 1 d .
H13A H 0.7828 -0.1011 0.1634 0.052 Uiso 1 1 calc R
H13B H 0.7498 -0.0144 0.0929 0.052 Uiso 1 1 calc R
H13C H 0.7281 0.0231 0.1594 0.052 Uiso 1 1 calc R
C14 C 0.8603(3) 0.1040(7) 0.2483(3) 0.0350(17) Uani 1 1 d .
H14A H 0.8216 0.1385 0.2638 0.053 Uiso 1 1 calc R
H14B H 0.9013 0.1681 0.2626 0.053 Uiso 1 1 calc R
H14C H 0.8764 0.0138 0.2693 0.053 Uiso 1 1 calc R
C15 C 0.7984(3) 0.1929(7) 0.0306(3) 0.0256(14) Uani 1 1 d .
H15 H 0.7533 0.1364 0.0198 0.031 Uiso 1 1 calc R
C16 C 0.8566(3) 0.0964(7) 0.0245(3) 0.0320(17) Uani 1 1 d .
H16A H 0.8449 0.0690 -0.0243 0.048 Uiso 1 1 calc R
H16B H 0.8588 0.0147 0.0531 0.048 Uiso 1 1 calc R
H16C H 0.9036 0.1433 0.0407 0.048 Uiso 1 1 calc R
C17 C 0.7809(3) 0.3042(8) -0.0221(4) 0.0343(17) Uani 1 1 d .
H17A H 0.8258 0.3501 -0.0209 0.051 Uiso 1 1 calc R
H17B H 0.7487 0.3710 -0.0118 0.051 Uiso 1 1 calc R
H17C H 0.7567 0.2651 -0.0686 0.051 Uiso 1 1 calc R
C18 C 1.0873(3) 0.5722(7) 0.1710(3) 0.0298(15) Uani 1 1 d .
H18 H 1.0513 0.5882 0.1232 0.036 Uiso 1 1 calc R
C19 C 1.1284(3) 0.4444(8) 0.1642(3) 0.0343(17) Uani 1 1 d .
H19A H 1.1442 0.4538 0.1239 0.051 Uiso 1 1 calc R
H19B H 1.0967 0.3641 0.1578 0.051 Uiso 1 1 calc R
H19C H 1.1709 0.4326 0.2066 0.051 Uiso 1 1 calc R
C20 C 1.1383(4) 0.6979(8) 0.1856(4) 0.0380(17) Uani 1 1 d .
H20A H 1.1774 0.6860 0.2306 0.057 Uiso 1 1 calc R
H20B H 1.1108 0.7812 0.1868 0.057 Uiso 1 1 calc R
H20C H 1.1592 0.7062 0.1486 0.057 Uiso 1 1 calc R
C21 C 1.0227(3) 0.7157(7) 0.2607(4) 0.0321(16) Uani 1 1 d .
H21 H 1.0731 0.7529 0.2814 0.039 Uiso 1 1 calc R
C22 C 0.9902(4) 0.7212(8) 0.3170(4) 0.0391(19) Uani 1 1 d .
H22A H 0.9928 0.8153 0.3346 0.059 Uiso 1 1 calc R
H22B H 1.0171 0.6597 0.3551 0.059 Uiso 1 1 calc R
H22C H 0.9393 0.6920 0.2981 0.059 Uiso 1 1 calc R
C23 C 0.9814(3) 0.8134(7) 0.2018(4) 0.0383(18) Uani 1 1 d .
H23A H 0.9292 0.8036 0.1919 0.057 Uiso 1 1 calc R
H23B H 0.9926 0.7910 0.1598 0.057 Uiso 1 1 calc R
H23C H 0.9961 0.9082 0.2158 0.057 Uiso 1 1 calc R
C24 C 1.0947(3) 0.4502(7) 0.3040(3) 0.0288(15) Uani 1 1 d .
H24 H 1.1160 0.3751 0.2838 0.035 Uiso 1 1 calc R
C25 C 1.0601(3) 0.3775(8) 0.3504(3) 0.0365(19) Uani 1 1 d .
H25A H 1.0974 0.3267 0.3869 0.055 Uiso 1 1 calc R
H25B H 1.0230 0.3135 0.3223 0.055 Uiso 1 1 calc R
H25C H 1.0376 0.4455 0.3718 0.055 Uiso 1 1 calc R
C26 C 1.1591(3) 0.5331(8) 0.3487(4) 0.0387(17) Uani 1 1 d .
H26A H 1.1421 0.6096 0.3702 0.058 Uiso 1 1 calc R
H26B H 1.1855 0.5692 0.3196 0.058 Uiso 1 1 calc R
H26C H 1.1913 0.4742 0.3852 0.058 Uiso 1 1 calc R
Ru2 Ru 0.43690(3) 0.13077(5) 0.67906(3) 0.02703(13) Uani 1 1 d .
P3 P 0.33425(9) 0.2832(2) 0.63254(10) 0.0316(4) Uani 1 1 d .
P4 P 0.54379(9) -0.00860(19) 0.73347(10) 0.0301(4) Uani 1 1 d .
Cl2 Cl 0.51898(8) 0.33596(17) 0.69770(9) 0.0312(4) Uani 1 1 d .
O2 O 0.4054(2) 0.1191(7) 0.8120(3) 0.0478(13) Uani 1 1 d .
N2 N 0.4465(3) 0.0977(6) 0.5775(3) 0.0290(14) Uani 1 1 d .
C27 C 0.4825(3) 0.1721(7) 0.5466(3) 0.0310(17) Uani 1 1 d .
H27 H 0.5082 0.2502 0.5706 0.037 Uiso 1 1 calc R
C28 C 0.4852(3) 0.1435(9) 0.4820(4) 0.0380(17) Uani 1 1 d .
H28 H 0.5113 0.2010 0.4615 0.046 Uiso 1 1 calc R
C29 C 0.4482(4) 0.0268(8) 0.4468(4) 0.0391(18) Uani 1 1 d .
H29 H 0.4493 0.0028 0.4021 0.047 Uiso 1 1 calc R
C30 C 0.4104(4) -0.0520(9) 0.4787(4) 0.046(2) Uani 1 1 d .
H30 H 0.3849 -0.1313 0.4560 0.056 Uiso 1 1 calc R
C31 C 0.4097(3) -0.0149(7) 0.5441(3) 0.0297(15) Uani 1 1 d .
C32 C 0.3694(3) -0.0842(9) 0.5819(4) 0.0405(17) Uani 1 1 d D
H32 H 0.350(3) -0.174(3) 0.572(3) 0.05(2) Uiso 1 1 d D
C33 C 0.3739(3) -0.0344(7) 0.6447(4) 0.0329(17) Uani 1 1 d .
H33 H 0.348(3) -0.067(7) 0.673(3) 0.032(17) Uiso 1 1 d .
C34 C 0.4190(3) 0.1278(9) 0.7611(4) 0.0344(15) Uani 1 1 d .
C35 C 0.2466(3) 0.2102(8) 0.6324(4) 0.0407(18) Uani 1 1 d .
H35 H 0.2479 0.1123 0.6181 0.049 Uiso 1 1 calc R
C36 C 0.2404(4) 0.2020(10) 0.7037(4) 0.056(2) Uani 1 1 d .
H36A H 0.2323 0.2942 0.7188 0.084 Uiso 1 1 calc R
H36B H 0.2853 0.1640 0.7368 0.084 Uiso 1 1 calc R
H36C H 0.1995 0.1425 0.7018 0.084 Uiso 1 1 calc R
C37 C 0.1799(6) 0.2639(16) 0.5832(7) 0.132(6) Uani 1 1 d .
H37A H 0.1414 0.1951 0.5749 0.198 Uiso 1 1 calc R
H37B H 0.1870 0.2855 0.5392 0.198 Uiso 1 1 calc R
H37C H 0.1661 0.3475 0.6023 0.198 Uiso 1 1 calc R
C38 C 0.3090(4) 0.3442(9) 0.5402(4) 0.048(2) Uani 1 1 d .
H38 H 0.2631 0.3976 0.5302 0.057 Uiso 1 1 calc R
C39 C 0.3637(4) 0.4426(10) 0.5281(4) 0.053(2) Uani 1 1 d .
H39A H 0.4128 0.4058 0.5501 0.079 Uiso 1 1 calc R
H39B H 0.3602 0.5322 0.5486 0.079 Uiso 1 1 calc R
H39C H 0.3533 0.4533 0.4779 0.079 Uiso 1 1 calc R
C40 C 0.2918(4) 0.2277(9) 0.4853(4) 0.056(2) Uani 1 1 d .
H40A H 0.2550 0.2594 0.4419 0.084 Uiso 1 1 calc R
H40B H 0.2734 0.1474 0.5029 0.084 Uiso 1 1 calc R
H40C H 0.3360 0.2025 0.4762 0.084 Uiso 1 1 calc R
C41 C 0.3487(4) 0.4497(7) 0.6788(4) 0.0394(19) Uani 1 1 d .
H41 H 0.3884 0.4944 0.6663 0.047 Uiso 1 1 calc R
C42 C 0.3783(4) 0.4420(9) 0.7581(4) 0.047(2) Uani 1 1 d .
H42A H 0.3774 0.5337 0.7776 0.071 Uiso 1 1 calc R
H42B H 0.4284 0.4081 0.7736 0.071 Uiso 1 1 calc R
H42C H 0.3483 0.3793 0.7741 0.071 Uiso 1 1 calc R
C43 C 0.2862(4) 0.5527(9) 0.6552(5) 0.053(2) Uani 1 1 d .
H43A H 0.2466 0.5209 0.6703 0.080 Uiso 1 1 calc R
H43B H 0.2687 0.5604 0.6043 0.080 Uiso 1 1 calc R
H43C H 0.3031 0.6426 0.6760 0.080 Uiso 1 1 calc R
C44 C 0.5311(4) -0.1804(7) 0.7661(4) 0.0351(17) Uani 1 1 d .
H44 H 0.5806 -0.2189 0.7905 0.042 Uiso 1 1 calc R
C45 C 0.4910(4) -0.2833(8) 0.7073(4) 0.048(2) Uani 1 1 d .
H45A H 0.4994 -0.3773 0.7256 0.072 Uiso 1 1 calc R
H45B H 0.5094 -0.2740 0.6687 0.072 Uiso 1 1 calc R
H45C H 0.4388 -0.2637 0.6905 0.072 Uiso 1 1 calc R
C46 C 0.4923(4) -0.1748(9) 0.8208(4) 0.050(2) Uani 1 1 d .
H46A H 0.4474 -0.1216 0.8020 0.075 Uiso 1 1 calc R
H46B H 0.5243 -0.1309 0.8636 0.075 Uiso 1 1 calc R
H46C H 0.4809 -0.2683 0.8314 0.075 Uiso 1 1 calc R
C47 C 0.5955(3) -0.0494(7) 0.6741(3) 0.0314(16) Uani 1 1 d .
H47 H 0.5585 -0.0667 0.6270 0.038 Uiso 1 1 calc R
C48 C 0.6394(3) 0.0795(7) 0.6666(4) 0.0341(16) Uani 1 1 d .
H48A H 0.6838 0.0866 0.7074 0.051 Uiso 1 1 calc R
H48B H 0.6098 0.1620 0.6633 0.051 Uiso 1 1 calc R
H48C H 0.6520 0.0708 0.6244 0.051 Uiso 1 1 calc R
C49 C 0.6454(4) -0.1721(9) 0.6907(4) 0.044(2) Uani 1 1 d .
H49A H 0.6614 -0.1913 0.6512 0.067 Uiso 1 1 calc R
H49B H 0.6196 -0.2521 0.6996 0.067 Uiso 1 1 calc R
H49C H 0.6878 -0.1526 0.7323 0.067 Uiso 1 1 calc R
C50 C 0.6133(3) 0.0766(8) 0.8097(4) 0.0334(16) Uani 1 1 d .
H50 H 0.6377 0.1467 0.7896 0.040 Uiso 1 1 calc R
C51 C 0.5818(4) 0.1560(9) 0.8576(4) 0.043(2) Uani 1 1 d .
H51A H 0.5611 0.0911 0.8822 0.064 Uiso 1 1 calc R
H51B H 0.5438 0.2186 0.8296 0.064 Uiso 1 1 calc R
H51C H 0.6205 0.2090 0.8916 0.064 Uiso 1 1 calc R
C52 C 0.6741(4) -0.0197(8) 0.8544(4) 0.0439(19) Uani 1 1 d .
H52A H 0.7124 0.0350 0.8878 0.066 Uiso 1 1 calc R
H52B H 0.6944 -0.0706 0.8241 0.066 Uiso 1 1 calc R
H52C H 0.6540 -0.0844 0.8797 0.066 Uiso 1 1 calc R
C53 C 0.7678(3) 0.4685(7) 0.7039(3) 0.089(3) Uiso 1 1 d GD
C54 C 0.7448(3) 0.3813(6) 0.6466(3) 0.059(2) Uiso 1 1 d G
H54 H 0.7027 0.3265 0.6385 0.070 Uiso 1 1 calc R
C55 C 0.7834(3) 0.3743(6) 0.6011(3) 0.102(4) Uiso 1 1 d G
H55 H 0.7677 0.3147 0.5619 0.123 Uiso 1 1 calc R
C56 C 0.8451(3) 0.4546(7) 0.6129(3) 0.095(4) Uiso 1 1 d G
H56 H 0.8715 0.4498 0.5818 0.114 Uiso 1 1 calc R
C57 C 0.8681(3) 0.5418(6) 0.6702(3) 0.062(2) Uiso 1 1 d G
H57 H 0.9102 0.5967 0.6783 0.075 Uiso 1 1 calc R
C58 C 0.8294(3) 0.5488(6) 0.7157(3) 0.065(2) Uiso 1 1 d G
H58 H 0.8452 0.6084 0.7549 0.078 Uiso 1 1 calc R
C59 C 0.7226(6) 0.4707(12) 0.7446(5) 0.113(4) Uiso 1 1 d D
H59 H 0.6817 0.4115 0.7288 0.136 Uiso 1 1 calc R
C60 C 0.7278(5) 0.5392(11) 0.7989(5) 0.082(3) Uiso 1 1 d D
H60 H 0.7674 0.6009 0.8168 0.099 Uiso 1 1 calc R
C61 C 0.6776(5) 0.5279(10) 0.8339(4) 0.070(3) Uiso 1 1 d D
H61 H 0.6383 0.4665 0.8138 0.085 Uiso 1 1 calc R
C62 C 0.6781(6) 0.5904(13) 0.8898(5) 0.107(4) Uiso 1 1 d D
H62 H 0.7196 0.6469 0.9097 0.129 Uiso 1 1 calc R
C63 C 0.6280(2) 0.5925(7) 0.9292(3) 0.096(3) Uiso 1 1 d GD
C64 C 0.5651(3) 0.5141(5) 0.9120(3) 0.086(3) Uiso 1 1 d G
H64 H 0.5515 0.4569 0.8719 0.103 Uiso 1 1 calc R
C65 C 0.5220(3) 0.5194(5) 0.9535(2) 0.088(3) Uiso 1 1 d G
H65 H 0.4790 0.4659 0.9418 0.106 Uiso 1 1 calc R
C66 C 0.5419(3) 0.6032(7) 1.0122(2) 0.104(4) Uiso 1 1 d G
H66 H 0.5125 0.6068 1.0406 0.125 Uiso 1 1 calc R
C67 C 0.6048(3) 0.6816(6) 1.0294(2) 0.091(3) Uiso 1 1 d G
H67 H 0.6184 0.7388 1.0695 0.109 Uiso 1 1 calc R
C68 C 0.6478(2) 0.6762(6) 0.9878(3) 0.088(3) Uiso 1 1 d G
H68 H 0.6908 0.7298 0.9996 0.105 Uiso 1 1 calc R
C69 C 0.1729(4) 0.8496(11) 0.5669(4) 0.074(5) Uiso 0.50 1 d PRD
C70 C 0.1470(4) 0.7372(12) 0.5198(3) 0.170(13) Uiso 0.50 1 d PRD
C71 C 0.0910(4) 0.6374(12) 0.5443(4) 0.090(6) Uiso 0.50 1 d PRD
C72 C 0.0214(4) 0.5630(13) 0.5233(5) 0.111(8) Uiso 0.50 1 d PRD
C73 C -0.0235(3) 0.5855(15) 0.5676(5) 0.156(12) Uiso 0.50 1 d PRD

loop_
_atom_site_aniso_label
_atom_site_aniso_U_11
_atom_site_aniso_U_22
_atom_site_aniso_U_33
_atom_site_aniso_U_23
_atom_site_aniso_U_13
_atom_site_aniso_U_12
Ru1 0.0210(2) 0.0189(3) 0.0256(2) 0.0008(2) 0.01013(18) 0.0014(2)
P1 0.0242(8) 0.0209(9) 0.0293(9) 0.0022(7) 0.0119(7) 0.0011(6)
P2 0.0245(8) 0.0226(9) 0.0274(9) -0.0003(7) 0.0106(7) 0.0001(6)
Cl1 0.0258(7) 0.0212(8) 0.0304(8) 0.0015(6) 0.0123(6) 0.0019(6)
O1 0.036(2) 0.040(3) 0.034(2) -0.007(2) 0.019(2) 0.000(2)
N1 0.020(2) 0.024(4) 0.025(3) 0.000(2) 0.007(2) -0.0018(19)
C1 0.029(3) 0.029(5) 0.035(4) 0.005(3) 0.008(3) -0.008(3)
C2 0.041(3) 0.048(5) 0.029(3) -0.007(4) 0.020(3) -0.016(4)
C3 0.049(4) 0.057(6) 0.027(4) 0.009(4) 0.012(3) -0.025(4)
C4 0.038(4) 0.029(4) 0.037(4) 0.013(3) 0.004(3) -0.014(3)
C5 0.032(3) 0.023(4) 0.032(4) 0.003(3) -0.001(3) -0.019(3)
C6 0.027(3) 0.029(4) 0.033(3) 0.002(3) 0.005(3) 0.004(3)
C7 0.020(3) 0.020(4) 0.051(4) 0.005(3) 0.008(3) 0.002(3)
C8 0.022(3) 0.031(4) 0.029(3) -0.001(4) 0.006(2) 0.010(3)
C9 0.022(3) 0.034(4) 0.045(4) 0.000(3) 0.011(3) 0.007(3)
C10 0.021(3) 0.033(4) 0.048(4) 0.000(3) 0.013(3) 0.002(3)
C11 0.030(4) 0.042(4) 0.065(5) -0.017(4) 0.023(4) 0.008(3)
C12 0.036(3) 0.018(4) 0.036(4) 0.004(3) 0.020(3) 0.001(2)
C13 0.034(4) 0.026(4) 0.048(4) 0.007(3) 0.018(3) -0.006(3)
C14 0.046(4) 0.024(4) 0.040(4) 0.009(3) 0.021(3) 0.003(3)
C15 0.023(3) 0.024(4) 0.032(3) -0.003(3) 0.014(3) -0.008(2)
C16 0.039(4) 0.027(4) 0.034(4) -0.006(3) 0.018(3) -0.004(3)
C17 0.030(3) 0.032(4) 0.043(4) -0.005(3) 0.014(3) -0.005(3)
C18 0.027(3) 0.032(4) 0.028(3) 0.004(3) 0.006(3) -0.004(3)
C19 0.027(3) 0.041(5) 0.036(4) -0.004(3) 0.013(3) -0.005(3)
C20 0.039(4) 0.043(5) 0.034(4) -0.003(3) 0.014(3) -0.015(3)
C21 0.031(3) 0.022(4) 0.042(4) -0.001(3) 0.011(3) 0.001(3)
C22 0.051(4) 0.030(5) 0.043(4) -0.009(4) 0.025(4) 0.002(3)
C23 0.038(4) 0.019(4) 0.050(4) 0.001(3) 0.005(3) 0.000(3)
C24 0.035(3) 0.028(4) 0.027(3) 0.001(3) 0.014(3) 0.004(3)
C25 0.033(3) 0.046(5) 0.029(3) 0.008(3) 0.009(3) 0.006(3)
C26 0.029(3) 0.031(4) 0.051(4) 0.005(3) 0.007(3) 0.003(3)
Ru2 0.0239(2) 0.0214(3) 0.0373(3) -0.0019(2) 0.0124(2) -0.0047(2)
P3 0.0273(9) 0.0280(11) 0.0441(11) -0.0021(8) 0.0183(8) -0.0030(7)
P4 0.0260(8) 0.0235(10) 0.0390(10) -0.0013(8) 0.0090(8) -0.0047(7)
Cl2 0.0304(8) 0.0222(9) 0.0441(10) -0.0013(7) 0.0169(7) -0.0049(6)
O2 0.046(3) 0.052(4) 0.051(3) 0.003(3) 0.024(2) -0.009(3)
N2 0.025(3) 0.022(3) 0.037(3) -0.006(2) 0.007(2) -0.002(2)
C27 0.027(3) 0.032(4) 0.035(4) 0.002(3) 0.012(3) 0.002(3)
C28 0.032(3) 0.034(4) 0.050(4) 0.000(4) 0.016(3) 0.006(3)
C29 0.042(4) 0.035(5) 0.041(4) -0.005(3) 0.015(3) 0.011(3)
C30 0.034(4) 0.048(6) 0.045(4) -0.007(4) -0.001(3) 0.009(3)
C31 0.029(3) 0.025(4) 0.035(4) -0.003(3) 0.009(3) -0.001(3)
C32 0.036(3) 0.015(3) 0.060(4) -0.010(4) 0.003(3) 0.001(3)
C33 0.026(3) 0.033(4) 0.042(4) 0.006(3) 0.015(3) -0.008(3)
C34 0.030(3) 0.029(4) 0.043(4) -0.003(4) 0.012(3) -0.007(3)
C35 0.022(3) 0.034(4) 0.064(5) -0.003(4) 0.012(3) -0.003(3)
C36 0.034(4) 0.072(6) 0.072(6) 0.011(5) 0.031(4) -0.010(4)
C37 0.088(9) 0.179(15) 0.149(12) 0.014(11) 0.066(9) -0.039(10)
C38 0.045(4) 0.047(5) 0.044(4) 0.002(4) 0.007(4) -0.004(4)
C39 0.052(5) 0.059(7) 0.055(5) 0.003(5) 0.028(4) 0.000(4)
C40 0.060(5) 0.051(6) 0.058(5) -0.006(5) 0.022(4) 0.019(4)
C41 0.034(4) 0.032(5) 0.062(5) -0.004(4) 0.029(4) -0.002(3)
C42 0.049(4) 0.038(5) 0.065(5) -0.012(4) 0.034(4) -0.013(3)
C43 0.042(4) 0.038(5) 0.086(6) 0.002(5) 0.030(4) 0.005(4)
C44 0.034(4) 0.025(4) 0.043(4) 0.004(3) 0.009(3) 0.005(3)
C45 0.043(4) 0.022(4) 0.070(6) 0.000(4) 0.010(4) -0.006(3)
C46 0.054(5) 0.030(5) 0.068(6) 0.007(4) 0.022(4) -0.010(4)
C47 0.036(3) 0.024(4) 0.036(4) -0.001(3) 0.014(3) -0.002(3)
C48 0.027(3) 0.032(4) 0.046(4) -0.002(3) 0.015(3) 0.000(3)
C49 0.040(4) 0.036(5) 0.054(5) -0.008(4) 0.012(4) 0.007(3)
C50 0.027(3) 0.034(4) 0.042(4) -0.005(3) 0.014(3) -0.007(3)
C51 0.039(4) 0.043(5) 0.041(4) 0.001(4) 0.006(3) -0.004(3)
C52 0.037(4) 0.050(5) 0.038(4) -0.005(4) 0.004(3) 0.001(3)

loop_
_atom_type_symbol
_atom_type_description
_atom_type_scat_dispersion_real
_atom_type_scat_dispersion_imag
_atom_type_scat_source
C C 0.0033 0.0016 'International Tables Vol C Tables 4.2.6.8 and 6.1.1.4'
H H 0.0000 0.0000 'International Tables Vol C Tables 4.2.6.8 and 6.1.1.4'
O O 0.0106 0.0060 'International Tables Vol C Tables 4.2.6.8 and 6.1.1.4'
P P 0.1023 0.0942 'International Tables Vol C Tables 4.2.6.8 and 6.1.1.4'
Cl Cl 0.1484 0.1585 'International Tables Vol C Tables 4.2.6.8 and 6.1.1.4'
N N 0.0061 0.0033 'International Tables Vol C Tables 4.2.6.8 and 6.1.1.4'
Ru Ru -1.2594 0.8363 'International Tables Vol C Tables 4.2.6.8 and 6.1.1.4'

loop_
_geom_angle_atom_site_label_1
_geom_angle_atom_site_label_2
_geom_angle_atom_site_label_3
_geom_angle
C8 Ru1 C7 90.4(3)
C8 Ru1 N1 166.8(3)
C7 Ru1 N1 76.9(3)
C8 Ru1 P1 90.0(2)
C7 Ru1 P1 91.38(19)
N1 Ru1 P1 93.58(13)
C8 Ru1 P2 88.1(2)
C7 Ru1 P2 95.44(19)
N1 Ru1 P2 89.74(13)
P1 Ru1 P2 172.95(6)
C8 Ru1 Cl1 102.0(2)
C7 Ru1 Cl1 167.5(2)
N1 Ru1 Cl1 90.89(14)
P1 Ru1 Cl1 86.58(6)
P2 Ru1 Cl1 87.15(6)
C15 P1 C12 99.7(3)
C15 P1 C9 101.3(3)
C12 P1 C9 109.9(3)
C15 P1 Ru1 118.98(19)
C12 P1 Ru1 112.1(2)
C9 P1 Ru1 113.6(2)
C21 P2 C24 104.5(3)
C21 P2 C18 103.1(3)
C24 P2 C18 103.0(3)
C21 P2 Ru1 118.5(2)
C24 P2 Ru1 112.6(2)
C18 P2 Ru1 113.6(2)
C5 N1 C1 118.5(6)
C5 N1 Ru1 113.1(4)
C1 N1 Ru1 128.4(4)
N1 C1 C2 122.8(7)
N1 C1 H1 118.6
C2 C1 H1 118.6
C3 C2 C1 118.7(7)
C3 C2 H2 120.7
C1 C2 H2 120.7
C4 C3 C2 120.2(7)
C4 C3 H3 119.9
C2 C3 H3 119.9
C3 C4 C5 121.6(7)
C3 C4 H4 119.2
C5 C4 H4 119.2
N1 C5 C6 115.0(6)
N1 C5 C4 118.2(7)
C6 C5 C4 126.8(7)
C7 C6 C5 116.8(7)
C7 C6 H6 125(3)
C5 C6 H6 117(3)
C6 C7 Ru1 118.2(6)
C6 C7 H7 112(3)
Ru1 C7 H7 129(3)
O1 C8 Ru1 173.7(7)
C10 C9 C11 108.4(5)
C10 C9 P1 117.7(5)
C11 C9 P1 112.6(4)
C10 C9 H9 105.7
C11 C9 H9 105.7
P1 C9 H9 105.7
C9 C10 H10A 109.5
C9 C10 H10B 109.5
H10A C10 H10B 109.5
C9 C10 H10C 109.5
H10A C10 H10C 109.5
H10B C10 H10C 109.5
C9 C11 H11A 109.5
C9 C11 H11B 109.5
H11A C11 H11B 109.5
C9 C11 H11C 109.5
H11A C11 H11C 109.5
H11B C11 H11C 109.5
C14 C12 C13 111.6(5)
C14 C12 P1 114.6(5)
C13 C12 P1 115.2(4)
C14 C12 H12 104.7
C13 C12 H12 104.7
P1 C12 H12 104.7
C12 C13 H13A 109.5
C12 C13 H13B 109.5
H13A C13 H13B 109.5
C12 C13 H13C 109.5
H13A C13 H13C 109.5
H13B C13 H13C 109.5
C12 C14 H14A 109.5
C12 C14 H14B 109.5
H14A C14 H14B 109.5
C12 C14 H14C 109.5
H14A C14 H14C 109.5
H14B C14 H14C 109.5
C17 C15 C16 112.6(5)
C17 C15 P1 112.9(5)
C16 C15 P1 112.4(4)
C17 C15 H15 106.1
C16 C15 H15 106.1
P1 C15 H15 106.1
C15 C16 H16A 109.5
C15 C16 H16B 109.5
H16A C16 H16B 109.5
C15 C16 H16C 109.5
H16A C16 H16C 109.5
H16B C16 H16C 109.5
C15 C17 H17A 109.5
C15 C17 H17B 109.5
H17A C17 H17B 109.5
C15 C17 H17C 109.5
H17A C17 H17C 109.5
H17B C17 H17C 109.5
C19 C18 C20 109.7(5)
C19 C18 P2 111.8(5)
C20 C18 P2 119.1(5)
C19 C18 H18 104.9
C20 C18 H18 104.9
P2 C18 H18 104.9
C18 C19 H19A 109.5
C18 C19 H19B 109.5
H19A C19 H19B 109.5
C18 C19 H19C 109.5
H19A C19 H19C 109.5
H19B C19 H19C 109.5
C18 C20 H20A 109.5
C18 C20 H20B 109.5
H20A C20 H20B 109.5
C18 C20 H20C 109.5
H20A C20 H20C 109.5
H20B C20 H20C 109.5
C22 C21 C23 109.5(6)
C22 C21 P2 115.4(5)
C23 C21 P2 111.7(5)
C22 C21 H21 106.6
C23 C21 H21 106.6
P2 C21 H21 106.6
C21 C22 H22A 109.5
C21 C22 H22B 109.5
H22A C22 H22B 109.5
C21 C22 H22C 109.5
H22A C22 H22C 109.5
H22B C22 H22C 109.5
C21 C23 H23A 109.5
C21 C23 H23B 109.5
H23A C23 H23B 109.5
C21 C23 H23C 109.5
H23A C23 H23C 109.5
H23B C23 H23C 109.5
C26 C24 C25 109.5(5)
C26 C24 P2 115.6(5)
C25 C24 P2 115.6(4)
C26 C24 H24 105.0
C25 C24 H24 105.0
P2 C24 H24 105.0
C24 C25 H25A 109.5
C24 C25 H25B 109.5
H25A C25 H25B 109.5
C24 C25 H25C 109.5
H25A C25 H25C 109.5
H25B C25 H25C 109.5
C24 C26 H26A 109.5
C24 C26 H26B 109.5
H26A C26 H26B 109.5
C24 C26 H26C 109.5
H26A C26 H26C 109.5
H26B C26 H26C 109.5
C34 Ru2 C33 91.0(3)
C34 Ru2 N2 169.0(3)
C33 Ru2 N2 78.1(3)
C34 Ru2 P3 88.4(2)
C33 Ru2 P3 91.4(2)
N2 Ru2 P3 92.92(14)
C34 Ru2 P4 88.9(2)
C33 Ru2 P4 92.5(2)
N2 Ru2 P4 90.48(14)
P3 Ru2 P4 175.27(7)
C34 Ru2 Cl2 101.0(3)
C33 Ru2 Cl2 168.1(2)
N2 Ru2 Cl2 89.99(15)
P3 Ru2 Cl2 88.60(6)
P4 Ru2 Cl2 88.11(6)
C41 P3 C35 108.4(3)
C41 P3 C38 100.2(4)
C35 P3 C38 101.3(3)
C41 P3 Ru2 112.2(2)
C35 P3 Ru2 114.3(3)
C38 P3 Ru2 119.0(3)
C44 P4 C50 104.5(3)
C44 P4 C47 102.3(3)
C50 P4 C47 103.3(3)
C44 P4 Ru2 118.0(2)
C50 P4 Ru2 113.6(2)
C47 P4 Ru2 113.5(2)
C27 N2 C31 118.9(6)
C27 N2 Ru2 128.0(5)
C31 N2 Ru2 113.1(5)
N2 C27 C28 123.8(7)
N2 C27 H27 118.1
C28 C27 H27 118.1
C27 C28 C29 118.3(7)
C27 C28 H28 120.8
C29 C28 H28 120.8
C30 C29 C28 118.3(7)
C30 C29 H29 120.8
C28 C29 H29 120.8
C29 C30 C31 119.8(7)
C29 C30 H30 120.1
C31 C30 H30 120.1
N2 C31 C30 120.8(7)
N2 C31 C32 113.6(6)
C30 C31 C32 125.5(7)
C33 C32 C31 118.3(7)
C33 C32 H32 116(4)
C31 C32 H32 124(4)
C32 C33 Ru2 116.8(5)
C32 C33 H33 126(4)
Ru2 C33 H33 117(4)
O2 C34 Ru2 176.2(7)
C37 C35 C36 109.5(7)
C37 C35 P3 118.6(7)
C36 C35 P3 113.8(5)
C37 C35 H35 104.5
C36 C35 H35 104.5
P3 C35 H35 104.5
C35 C36 H36A 109.5
C35 C36 H36B 109.5
H36A C36 H36B 109.5
C35 C36 H36C 109.5
H36A C36 H36C 109.5
H36B C36 H36C 109.5
C35 C37 H37A 109.5
C35 C37 H37B 109.5
H37A C37 H37B 109.5
C35 C37 H37C 109.5
H37A C37 H37C 109.5
H37B C37 H37C 109.5
C39 C38 C40 109.5(7)
C39 C38 P3 114.0(5)
C40 C38 P3 114.5(6)
C39 C38 H38 106.1
C40 C38 H38 106.1
P3 C38 H38 106.1
C38 C39 H39A 109.5
C38 C39 H39B 109.5
H39A C39 H39B 109.5
C38 C39 H39C 109.5
H39A C39 H39C 109.5
H39B C39 H39C 109.5
C38 C40 H40A 109.5
C38 C40 H40B 109.5
H40A C40 H40B 109.5
C38 C40 H40C 109.5
H40A C40 H40C 109.5
H40B C40 H40C 109.5
C42 C41 C43 109.7(6)
C42 C41 P3 115.8(5)
C43 C41 P3 116.7(5)
C42 C41 H41 104.3
C43 C41 H41 104.3
P3 C41 H41 104.3
C41 C42 H42A 109.5
C41 C42 H42B 109.5
H42A C42 H42B 109.5
C41 C42 H42C 109.5
H42A C42 H42C 109.5
H42B C42 H42C 109.5
C41 C43 H43A 109.5
C41 C43 H43B 109.5
H43A C43 H43B 109.5
C41 C43 H43C 109.5
H43A C43 H43C 109.5
H43B C43 H43C 109.5
C45 C44 C46 109.6(6)
C45 C44 P4 113.5(5)
C46 C44 P4 112.8(5)
C45 C44 H44 106.8
C46 C44 H44 106.8
P4 C44 H44 106.8
C44 C45 H45A 109.5
C44 C45 H45B 109.5
H45A C45 H45B 109.5
C44 C45 H45C 109.5
H45A C45 H45C 109.5
H45B C45 H45C 109.5
C44 C46 H46A 109.5
C44 C46 H46B 109.5
H46A C46 H46B 109.5
C44 C46 H46C 109.5
H46A C46 H46C 109.5
H46B C46 H46C 109.5
C49 C47 C48 108.8(5)
C49 C47 P4 118.5(5)
C48 C47 P4 109.5(5)
C49 C47 H47 106.4
C48 C47 H47 106.4
P4 C47 H47 106.4
C47 C48 H48A 109.5
C47 C48 H48B 109.5
H48A C48 H48B 109.5
C47 C48 H48C 109.5
H48A C48 H48C 109.5
H48B C48 H48C 109.5
C47 C49 H49A 109.5
C47 C49 H49B 109.5
H49A C49 H49B 109.5
C47 C49 H49C 109.5
H49A C49 H49C 109.5
H49B C49 H49C 109.5
C51 C50 C52 109.1(6)
C51 C50 P4 114.5(4)
C52 C50 P4 114.5(5)
C51 C50 H50 106.0
C52 C50 H50 106.0
P4 C50 H50 106.0
C50 C51 H51A 109.5
C50 C51 H51B 109.5
H51A C51 H51B 109.5
C50 C51 H51C 109.5
H51A C51 H51C 109.5
H51B C51 H51C 109.5
C50 C52 H52A 109.5
C50 C52 H52B 109.5
H52A C52 H52B 109.5
C50 C52 H52C 109.5
H52A C52 H52C 109.5
H52B C52 H52C 109.5
C54 C53 C58 120.0
C54 C53 C59 114.7(6)
C58 C53 C59 125.2(6)
C53 C54 C55 120.0
C53 C54 H54 120.0
C55 C54 H54 120.0
C56 C55 C54 120.0
C56 C55 H55 120.0
C54 C55 H55 120.0
C55 C56 C57 120.0
C55 C56 H56 120.0
C57 C56 H56 120.0
C56 C57 C58 120.0
C56 C57 H57 120.0
C58 C57 H57 120.0
C57 C58 C53 120.0
C57 C58 H58 120.0
C53 C58 H58 120.0
C60 C59 C53 130.2(10)
C60 C59 H59 114.9
C53 C59 H59 114.9
C59 C60 C61 122.9(10)
C59 C60 H60 118.6
C61 C60 H60 118.6
C62 C61 C60 128.2(9)
C62 C61 H61 115.9
C60 C61 H61 115.9
C61 C62 C63 133.4(10)
C61 C62 H62 113.3
C63 C62 H62 113.3
C64 C63 C68 120.0
C64 C63 C62 124.0(6)
C68 C63 C62 116.0(6)
C65 C64 C63 120.0
C65 C64 H64 120.0
C63 C64 H64 120.0
C64 C65 C66 120.0
C64 C65 H65 120.0
C66 C65 H65 120.0
C67 C66 C65 120.0
C67 C66 H66 120.0
C65 C66 H66 120.0
C66 C67 C68 120.0
C66 C67 H67 120.0
C68 C67 H67 120.0
C67 C68 C63 120.0
C67 C68 H68 120.0
C63 C68 H68 120.0
C69 C70 C71 111.1
C72 C71 C70 147.1
C71 C72 C73 115.9

loop_
_geom_bond_atom_site_label_1
_geom_bond_atom_site_label_2
_geom_bond_distance
Ru1 C8 1.798(6)
Ru1 C7 2.009(7)
Ru1 N1 2.157(5)
Ru1 P1 2.4214(18)
Ru1 P2 2.4315(17)
Ru1 Cl1 2.5090(16)
P1 C15 1.864(6)
P1 C12 1.875(7)
P1 C9 1.877(6)
P2 C21 1.852(7)
P2 C24 1.858(6)
P2 C18 1.878(7)
O1 C8 1.172(7)
N1 C5 1.365(8)
N1 C1 1.367(8)
C1 C2 1.379(8)
C1 H1 0.9500
C2 C3 1.357(12)
C2 H2 0.9500
C3 C4 1.335(11)
C3 H3 0.9500
C4 C5 1.425(9)
C4 H4 0.9500
C5 C6 1.409(10)
C6 C7 1.343(9)
C6 H6 0.956(10)
C7 H7 0.98(5)
C9 C10 1.517(9)
C9 C11 1.532(9)
C9 H9 1.0000
C10 H10A 0.9800
C10 H10B 0.9800
C10 H10C 0.9800
C11 H11A 0.9800
C11 H11B 0.9800
C11 H11C 0.9800
C12 C14 1.520(9)
C12 C13 1.543(8)
C12 H12 1.0000
C13 H13A 0.9800
C13 H13B 0.9800
C13 H13C 0.9800
C14 H14A 0.9800
C14 H14B 0.9800
C14 H14C 0.9800
C15 C17 1.483(9)
C15 C16 1.517(9)
C15 H15 1.0000
C16 H16A 0.9800
C16 H16B 0.9800
C16 H16C 0.9800
C17 H17A 0.9800
C17 H17B 0.9800
C17 H17C 0.9800
C18 C19 1.516(9)
C18 C20 1.544(9)
C18 H18 1.0000
C19 H19A 0.9800
C19 H19B 0.9800
C19 H19C 0.9800
C20 H20A 0.9800
C20 H20B 0.9800
C20 H20C 0.9800
C21 C22 1.497(9)
C21 C23 1.529(9)
C21 H21 1.0000
C22 H22A 0.9800
C22 H22B 0.9800
C22 H22C 0.9800
C23 H23A 0.9800
C23 H23B 0.9800
C23 H23C 0.9800
C24 C26 1.511(9)
C24 C25 1.518(8)
C24 H24 1.0000
C25 H25A 0.9800
C25 H25B 0.9800
C25 H25C 0.9800
C26 H26A 0.9800
C26 H26B 0.9800
C26 H26C 0.9800
Ru2 C34 1.827(7)
Ru2 C33 2.003(7)
Ru2 N2 2.172(6)
Ru2 P3 2.4183(19)
Ru2 P4 2.4232(18)
Ru2 Cl2 2.5122(17)
P3 C41 1.849(8)
P3 C35 1.860(7)
P3 C38 1.874(8)
P4 C44 1.850(7)
P4 C50 1.873(7)
P4 C47 1.875(7)
O2 C34 1.163(7)
N2 C27 1.317(8)
N2 C31 1.360(8)
C27 C28 1.368(9)
C27 H27 0.9500
C28 C29 1.405(11)
C28 H28 0.9500
C29 C30 1.379(10)
C29 H29 0.9500
C30 C31 1.390(10)
C30 H30 0.9500
C31 C32 1.449(10)
C32 C33 1.347(10)
C32 H32 0.948(10)
C33 H33 0.94(6)
C35 C37 1.446(14)
C35 C36 1.507(10)
C35 H35 1.0000
C36 H36A 0.9800
C36 H36B 0.9800
C36 H36C 0.9800
C37 H37A 0.9800
C37 H37B 0.9800
C37 H37C 0.9800
C38 C39 1.523(11)
C38 C40 1.549(11)
C38 H38 1.0000
C39 H39A 0.9800
C39 H39B 0.9800
C39 H39C 0.9800
C40 H40A 0.9800
C40 H40B 0.9800
C40 H40C 0.9800
C41 C42 1.523(10)
C41 C43 1.528(10)
C41 H41 1.0000
C42 H42A 0.9800
C42 H42B 0.9800
C42 H42C 0.9800
C43 H43A 0.9800
C43 H43B 0.9800
C43 H43C 0.9800
C44 C45 1.555(10)
C44 C46 1.556(10)
C44 H44 1.0000
C45 H45A 0.9800
C45 H45B 0.9800
C45 H45C 0.9800
C46 H46A 0.9800
C46 H46B 0.9800
C46 H46C 0.9800
C47 C49 1.507(9)
C47 C48 1.559(9)
C47 H47 1.0000
C48 H48A 0.9800
C48 H48B 0.9800
C48 H48C 0.9800
C49 H49A 0.9800
C49 H49B 0.9800
C49 H49C 0.9800
C50 C51 1.535(10)
C50 C52 1.545(9)
C50 H50 1.0000
C51 H51A 0.9800
C51 H51B 0.9800
C51 H51C 0.9800
C52 H52A 0.9800
C52 H52B 0.9800
C52 H52C 0.9800
C53 C54 1.3900
C53 C58 1.3900
C53 C59 1.412(8)
C54 C55 1.3900
C54 H54 0.9500
C55 C56 1.3900
C55 H55 0.9500
C56 C57 1.3900
C56 H56 0.9500
C57 C58 1.3900
C57 H57 0.9500
C58 H58 0.9500
C59 C60 1.268(8)
C59 H59 0.9500
C60 C61 1.410(8)
C60 H60 0.9500
C61 C62 1.292(8)
C61 H61 0.9500
C62 C63 1.471(8)
C62 H62 0.9500
C63 C64 1.3900
C63 C68 1.3900
C64 C65 1.3900
C64 H64 0.9500
C65 C66 1.3900
C65 H65 0.9500
C66 C67 1.3900
C66 H66 0.9500
C67 C68 1.3900
C67 H67 0.9500
C68 H68 0.9500
C69 C70 1.4311
C70 C71 1.6690
C71 C72 1.4731
C72 C73 1.4834
